data_4100917
loop_
_publ_author_name
' Kimihisa Yamamoto '

_publ_section_title
;
Supplementary Information of X-ray Crystal Analysis of HAM4
;
_journal_name_full 'Journal of the American Chemical Society'
_journal_year 2005
_chemical_formula_sum 'C36 H87 B Ni2 P4'
_chemical_formula_weight 772.17
_space_group_IT_number 2
_symmetry_cell_setting triclinic
_symmetry_space_group_name_Hall '-P 1'
_symmetry_space_group_name_H-M 'P -1'
_cell_angle_alpha 102.588(5)
_cell_angle_beta 96.823(5)
_cell_angle_gamma 90.702(5)
_cell_formula_units_Z 2
_cell_length_a 9.704(2)
_cell_length_b 15.282(4)
_cell_length_c 15.492(4)
_cell_measurement_temperature 100(2)
_cell_volume 2224.7(10)
_diffrn_ambient_temperature 100(2)
_exptl_crystal_density_diffrn 1.153
_cod_depositor_comments
;
The following automatic conversions were performed:
'_symmetry_cell_setting' value 'Triclinic' changed to 'triclinic'
according to '/home/saulius/struct/CIF-dictionaries/cif_core.dic'
dictionary named 'cif_core.dic' version 2.4.1 from 2010-06-29.

Automatic conversion script
Id: cif_fix_enum 1527 2010-12-29 10:47:43Z saulius 
;
_cod_database_code 4100917

loop_
_symmetry_equiv_pos_as_xyz
'x, y, z'
'-x, -y, -z'

loop_
_atom_site_label
_atom_site_type_symbol
_atom_site_fract_x
_atom_site_fract_y
_atom_site_fract_z
_atom_site_U_iso_or_equiv
_atom_site_adp_type
_atom_site_occupancy
_atom_site_symmetry_multiplicity
_atom_site_calc_flag
_atom_site_refinement_flags
_atom_site_disorder_assembly
_atom_site_disorder_group
Ni1 Ni 0.46560(4) 0.78554(3) 0.19226(3) 0.01539(10) Uani 1 1 d . . .
Ni2 Ni 0.55410(4) 0.73401(3) 0.31781(3) 0.01828(11) Uani 1 1 d . . .
P1 P 0.38978(8) 0.73043(5) 0.05528(6) 0.01635(18) Uani 1 1 d . . .
P2 P 0.41302(8) 0.91740(5) 0.17743(6) 0.01671(18) Uani 1 1 d . . .
P4 P 0.53288(8) 0.66518(5) 0.42132(6) 0.02052(19) Uani 1 1 d . . .
P3 P 0.77595(8) 0.72260(5) 0.33872(6) 0.01954(19) Uani 1 1 d . . .
C2 C 0.3595(3) 0.91285(19) 0.0583(2) 0.0189(7) Uani 1 1 d . . .
H2A H 0.2886 0.9579 0.0522 0.023 Uiso 1 1 calc R . .
H2B H 0.4406 0.9279 0.0304 0.023 Uiso 1 1 calc R . .
C12 C 0.5559(3) 1.00362(19) 0.2121(2) 0.0189(7) Uani 1 1 d . . .
H12 H 0.5774 1.0138 0.2783 0.023 Uiso 1 1 calc R . .
C6 C 0.2627(3) 0.63531(19) 0.0334(2) 0.0204(7) Uani 1 1 d . . .
H6 H 0.2177 0.6266 -0.0296 0.025 Uiso 1 1 calc R . .
C1 C 0.2994(3) 0.81916(19) 0.0098(2) 0.0198(7) Uani 1 1 d . . .
H1A H 0.3086 0.8099 -0.0545 0.024 Uiso 1 1 calc R . .
H1B H 0.1993 0.8151 0.0161 0.024 Uiso 1 1 calc R . .
C26 C 0.3995(3) 0.5727(2) 0.3961(2) 0.0231(7) Uani 1 1 d . . .
H26 H 0.4162 0.5361 0.4423 0.028 Uiso 1 1 calc R . .
C3 C 0.5223(3) 0.6920(2) -0.0185(2) 0.0188(7) Uani 1 1 d . . .
H3 H 0.5725 0.6436 0.0050 0.023 Uiso 1 1 calc R . .
C16 C 0.6973(3) 0.6080(2) 0.4420(2) 0.0250(8) Uani 1 1 d . . .
H16A H 0.7079 0.5977 0.5034 0.030 Uiso 1 1 calc R . .
H16B H 0.6946 0.5489 0.3999 0.030 Uiso 1 1 calc R . .
C20 C 0.8520(3) 0.6573(2) 0.2430(2) 0.0234(8) Uani 1 1 d . . .
H20 H 0.9533 0.6516 0.2611 0.028 Uiso 1 1 calc R . .
C17 C 0.8793(3) 0.8290(2) 0.3719(2) 0.0267(8) Uani 1 1 d . . .
H17 H 0.8705 0.8571 0.3190 0.032 Uiso 1 1 calc R . .
C9 C 0.2679(3) 0.9690(2) 0.2343(2) 0.0211(7) Uani 1 1 d . . .
H9 H 0.2537 1.0290 0.2194 0.025 Uiso 1 1 calc R . .
C13 C 0.6878(3) 0.9704(2) 0.1725(2) 0.0266(8) Uani 1 1 d . . .
H13A H 0.6731 0.9641 0.1078 0.040 Uiso 1 1 calc R . .
H13B H 0.7098 0.9120 0.1862 0.040 Uiso 1 1 calc R . .
H13C H 0.7651 1.0136 0.1984 0.040 Uiso 1 1 calc R . .
C15 C 0.8209(3) 0.6653(2) 0.4302(2) 0.0246(8) Uani 1 1 d . . .
H15A H 0.9004 0.6266 0.4172 0.030 Uiso 1 1 calc R . .
H15B H 0.8492 0.7103 0.4861 0.030 Uiso 1 1 calc R . .
C14 C 0.5180(3) 1.0943(2) 0.1907(2) 0.0268(8) Uani 1 1 d . . .
H14A H 0.5954 1.1380 0.2144 0.040 Uiso 1 1 calc R . .
H14B H 0.4351 1.1155 0.2182 0.040 Uiso 1 1 calc R . .
H14C H 0.4991 1.0875 0.1260 0.040 Uiso 1 1 calc R . .
C4 C 0.6303(3) 0.7670(2) -0.0149(2) 0.0234(8) Uani 1 1 d . . .
H4A H 0.7073 0.7422 -0.0468 0.035 Uiso 1 1 calc R . .
H4B H 0.6655 0.7936 0.0474 0.035 Uiso 1 1 calc R . .
H4C H 0.5871 0.8132 -0.0429 0.035 Uiso 1 1 calc R . .
C5 C 0.4640(3) 0.6511(2) -0.1156(2) 0.0305(8) Uani 1 1 d . . .
H5A H 0.4114 0.6960 -0.1407 0.046 Uiso 1 1 calc R . .
H5B H 0.4026 0.5990 -0.1178 0.046 Uiso 1 1 calc R . .
H5C H 0.5408 0.6321 -0.1503 0.046 Uiso 1 1 calc R . .
C7 C 0.3316(3) 0.54870(19) 0.0442(2) 0.0238(8) Uani 1 1 d . . .
H7A H 0.3864 0.5583 0.1031 0.036 Uiso 1 1 calc R . .
H7B H 0.3927 0.5308 -0.0021 0.036 Uiso 1 1 calc R . .
H7C H 0.2601 0.5013 0.0387 0.036 Uiso 1 1 calc R . .
C23 C 0.5178(4) 0.7361(2) 0.5320(2) 0.0284(8) Uani 1 1 d . . .
H23 H 0.6120 0.7652 0.5541 0.034 Uiso 1 1 calc R . .
C25 C 0.4208(4) 0.8122(2) 0.5283(2) 0.0381(10) Uani 1 1 d . . .
H25A H 0.3260 0.7878 0.5070 0.057 Uiso 1 1 calc R . .
H25B H 0.4504 0.8474 0.4874 0.057 Uiso 1 1 calc R . .
H25C H 0.4233 0.8509 0.5879 0.057 Uiso 1 1 calc R . .
C10 C 0.1326(3) 0.9119(2) 0.2016(2) 0.0310(9) Uani 1 1 d . . .
H10A H 0.1455 0.8518 0.2130 0.047 Uiso 1 1 calc R . .
H10B H 0.1084 0.9074 0.1375 0.047 Uiso 1 1 calc R . .
H10C H 0.0576 0.9402 0.2336 0.047 Uiso 1 1 calc R . .
C27 C 0.4157(3) 0.5131(2) 0.3055(2) 0.0294(8) Uani 1 1 d . . .
H27A H 0.3472 0.4629 0.2920 0.044 Uiso 1 1 calc R . .
H27B H 0.5094 0.4900 0.3066 0.044 Uiso 1 1 calc R . .
H27C H 0.4007 0.5483 0.2595 0.044 Uiso 1 1 calc R . .
C21 C 0.8351(3) 0.7046(2) 0.1654(2) 0.0282(8) Uani 1 1 d . . .
H21A H 0.8636 0.6651 0.1122 0.042 Uiso 1 1 calc R . .
H21B H 0.8932 0.7601 0.1808 0.042 Uiso 1 1 calc R . .
H21C H 0.7376 0.7191 0.1532 0.042 Uiso 1 1 calc R . .
C19 C 1.0348(3) 0.8177(2) 0.3967(2) 0.0336(9) Uani 1 1 d . . .
H19A H 1.0827 0.8769 0.4147 0.050 Uiso 1 1 calc R . .
H19B H 1.0731 0.7822 0.3450 0.050 Uiso 1 1 calc R . .
H19C H 1.0478 0.7869 0.4461 0.050 Uiso 1 1 calc R . .
C31 C 1.0356(3) 0.6681(2) 0.8336(2) 0.0223(7) Uani 1 1 d . . .
H31A H 1.1182 0.6363 0.8131 0.027 Uiso 1 1 calc R . .
H31B H 1.0672 0.7106 0.8907 0.027 Uiso 1 1 calc R . .
C33 C 0.8547(3) 0.7925(2) 0.7981(2) 0.0238(8) Uani 1 1 d . . .
H33A H 0.8194 0.8249 0.7518 0.029 Uiso 1 1 calc R . .
H33B H 0.7770 0.7539 0.8066 0.029 Uiso 1 1 calc R . .
C29 C 0.9117(3) 0.6601(2) 0.6669(2) 0.0233(8) Uani 1 1 d . . .
H29A H 0.8355 0.6233 0.6800 0.028 Uiso 1 1 calc R . .
H29B H 0.8699 0.6975 0.6266 0.028 Uiso 1 1 calc R . .
C34 C 0.8957(3) 0.8617(2) 0.8856(2) 0.0309(8) Uani 1 1 d . . .
H34A H 0.9308 0.8309 0.9324 0.046 Uiso 1 1 calc R . .
H34B H 0.8142 0.8953 0.9029 0.046 Uiso 1 1 calc R . .
H34C H 0.9682 0.9033 0.8773 0.046 Uiso 1 1 calc R . .
C22 C 0.7828(3) 0.5635(2) 0.2138(2) 0.0322(9) Uani 1 1 d . . .
H22A H 0.6833 0.5683 0.1962 0.048 Uiso 1 1 calc R . .
H22B H 0.7960 0.5328 0.2633 0.048 Uiso 1 1 calc R . .
H22C H 0.8249 0.5292 0.1630 0.048 Uiso 1 1 calc R . .
C32 C 0.9346(3) 0.5987(2) 0.8523(2) 0.0295(8) Uani 1 1 d . . .
H32A H 0.8479 0.6273 0.8667 0.044 Uiso 1 1 calc R . .
H32B H 0.9762 0.5747 0.9027 0.044 Uiso 1 1 calc R . .
H32C H 0.9151 0.5497 0.7994 0.044 Uiso 1 1 calc R . .
C11 C 0.3021(3) 0.9836(2) 0.3352(2) 0.0332(9) Uani 1 1 d . . .
H11A H 0.2229 1.0098 0.3639 0.050 Uiso 1 1 calc R . .
H11B H 0.3839 1.0245 0.3553 0.050 Uiso 1 1 calc R . .
H11C H 0.3215 0.9260 0.3511 0.050 Uiso 1 1 calc R . .
C28 C 0.2519(3) 0.6062(2) 0.3963(3) 0.0355(9) Uani 1 1 d . . .
H28A H 0.2371 0.6470 0.3556 0.053 Uiso 1 1 calc R . .
H28B H 0.2387 0.6380 0.4567 0.053 Uiso 1 1 calc R . .
H28C H 0.1852 0.5550 0.3767 0.053 Uiso 1 1 calc R . .
B1 B 0.9784(3) 0.7270(2) 0.7602(2) 0.0190(8) Uani 1 1 d . . .
C8 C 0.1504(3) 0.6559(2) 0.0947(3) 0.0330(9) Uani 1 1 d . . .
H8A H 0.0824 0.6054 0.0815 0.050 Uiso 1 1 calc R . .
H8B H 0.1038 0.7102 0.0852 0.050 Uiso 1 1 calc R . .
H8C H 0.1927 0.6655 0.1568 0.050 Uiso 1 1 calc R . .
C18 C 0.8202(4) 0.8936(2) 0.4458(3) 0.0395(10) Uani 1 1 d . . .
H18A H 0.8334 0.8709 0.5005 0.059 Uiso 1 1 calc R . .
H18B H 0.7208 0.8993 0.4285 0.059 Uiso 1 1 calc R . .
H18C H 0.8681 0.9525 0.4561 0.059 Uiso 1 1 calc R . .
C30 C 1.0109(3) 0.5968(2) 0.6168(2) 0.0327(9) Uani 1 1 d . . .
H30A H 1.0865 0.6320 0.6023 0.049 Uiso 1 1 calc R . .
H30B H 0.9603 0.5610 0.5617 0.049 Uiso 1 1 calc R . .
H30C H 1.0495 0.5569 0.6544 0.049 Uiso 1 1 calc R . .
C24 C 0.4854(4) 0.6839(2) 0.6017(2) 0.0383(9) Uani 1 1 d . . .
H24A H 0.4932 0.7248 0.6605 0.058 Uiso 1 1 calc R . .
H24B H 0.5515 0.6361 0.6031 0.058 Uiso 1 1 calc R . .
H24C H 0.3907 0.6575 0.5861 0.058 Uiso 1 1 calc R . .
C35 C 1.1107(3) 0.7870(2) 0.7443(2) 0.0264(8) Uani 1 1 d . . .
H35A H 1.1458 0.8282 0.8016 0.032 Uiso 1 1 calc R . .
H35B H 1.1859 0.7460 0.7271 0.032 Uiso 1 1 calc R . .
C36 C 1.0803(4) 0.8426(2) 0.6733(2) 0.0365(9) Uani 1 1 d . . .
H36A H 1.0443 0.8029 0.6163 0.055 Uiso 1 1 calc R . .
H36B H 1.1661 0.8738 0.6668 0.055 Uiso 1 1 calc R . .
H36C H 1.0111 0.8868 0.6917 0.055 Uiso 1 1 calc R . .
H100 H 0.510(3) 0.7035(19) 0.204(2) 0.027(9) Uiso 1 1 d . . .
H101 H 0.542(3) 0.813(2) 0.274(2) 0.030(9) Uiso 1 1 d . . .
H102 H 0.410(3) 0.737(2) 0.295(2) 0.055(11) Uiso 1 1 d . . .

loop_
_atom_site_aniso_label
_atom_site_aniso_U_11
_atom_site_aniso_U_22
_atom_site_aniso_U_33
_atom_site_aniso_U_23
_atom_site_aniso_U_13
_atom_site_aniso_U_12
Ni1 0.0169(2) 0.0130(2) 0.0167(2) 0.00498(17) -0.00015(17) 0.00313(16)
Ni2 0.0198(2) 0.0174(2) 0.0177(2) 0.00546(18) -0.00076(17) 0.00499(16)
P1 0.0160(4) 0.0141(4) 0.0189(5) 0.0043(4) 0.0005(3) 0.0029(3)
P2 0.0186(4) 0.0135(4) 0.0184(5) 0.0046(4) 0.0014(3) 0.0028(3)
P4 0.0240(4) 0.0179(4) 0.0192(5) 0.0048(4) -0.0003(4) 0.0008(3)
P3 0.0187(4) 0.0191(4) 0.0204(5) 0.0055(4) -0.0013(3) 0.0024(3)
C2 0.0226(16) 0.0168(17) 0.0175(18) 0.0051(14) 0.0009(13) 0.0040(13)
C12 0.0199(16) 0.0142(16) 0.0224(19) 0.0050(14) -0.0002(14) 0.0006(13)
C6 0.0197(16) 0.0161(17) 0.025(2) 0.0052(15) -0.0004(14) 0.0002(13)
C1 0.0217(16) 0.0170(17) 0.0207(19) 0.0064(14) -0.0017(14) 0.0040(13)
C26 0.0232(17) 0.0206(18) 0.028(2) 0.0121(16) 0.0024(15) 0.0009(14)
C3 0.0207(16) 0.0175(17) 0.0185(18) 0.0042(14) 0.0022(13) 0.0047(13)
C16 0.0250(17) 0.0252(19) 0.025(2) 0.0112(16) -0.0063(15) 0.0033(14)
C20 0.0174(16) 0.0238(18) 0.026(2) 0.0006(15) -0.0020(14) 0.0072(13)
C17 0.0261(18) 0.0266(19) 0.027(2) 0.0076(16) 0.0001(15) -0.0035(15)
C9 0.0231(16) 0.0130(16) 0.027(2) 0.0025(15) 0.0076(14) 0.0042(13)
C13 0.0222(17) 0.0174(17) 0.038(2) 0.0033(16) 0.0007(15) -0.0012(13)
C15 0.0223(17) 0.0288(19) 0.022(2) 0.0097(16) -0.0066(14) 0.0024(14)
C14 0.0260(17) 0.0154(17) 0.038(2) 0.0057(16) 0.0021(16) -0.0004(14)
C4 0.0216(16) 0.0265(19) 0.024(2) 0.0090(16) 0.0045(14) 0.0037(14)
C5 0.0351(19) 0.029(2) 0.026(2) 0.0006(17) 0.0068(16) 0.0010(16)
C7 0.0241(17) 0.0160(17) 0.032(2) 0.0062(15) 0.0024(15) 0.0004(13)
C23 0.038(2) 0.0255(19) 0.020(2) 0.0024(16) -0.0001(16) 0.0020(15)
C25 0.040(2) 0.035(2) 0.036(2) -0.0001(19) 0.0065(18) 0.0052(17)
C10 0.0242(17) 0.029(2) 0.040(2) 0.0046(18) 0.0096(16) 0.0048(15)
C27 0.0327(19) 0.0220(19) 0.032(2) 0.0032(16) 0.0018(16) -0.0054(15)
C21 0.0218(17) 0.039(2) 0.024(2) 0.0055(17) 0.0078(15) 0.0070(15)
C19 0.0262(18) 0.039(2) 0.035(2) 0.0091(18) -0.0002(16) -0.0027(16)
C31 0.0182(16) 0.0215(18) 0.024(2) 0.0009(15) -0.0029(14) 0.0025(13)
C33 0.0268(17) 0.0221(18) 0.025(2) 0.0115(16) 0.0019(15) 0.0042(14)
C29 0.0254(17) 0.0204(18) 0.024(2) 0.0082(15) -0.0029(15) 0.0000(14)
C34 0.036(2) 0.0216(19) 0.035(2) 0.0049(17) 0.0078(17) 0.0052(15)
C22 0.038(2) 0.025(2) 0.030(2) -0.0005(17) -0.0004(17) 0.0095(16)
C32 0.0265(18) 0.029(2) 0.035(2) 0.0117(17) 0.0009(16) 0.0025(15)
C11 0.0316(19) 0.039(2) 0.028(2) 0.0009(18) 0.0129(16) -0.0019(16)
C28 0.0259(18) 0.036(2) 0.043(3) 0.0040(19) 0.0064(17) 0.0002(16)
B1 0.0198(18) 0.0148(19) 0.021(2) 0.0030(16) -0.0012(16) 0.0011(14)
C8 0.0264(18) 0.0191(18) 0.053(3) 0.0036(18) 0.0137(18) -0.0034(15)
C18 0.037(2) 0.033(2) 0.043(3) -0.0027(19) 0.0029(18) -0.0027(17)
C30 0.039(2) 0.029(2) 0.027(2) 0.0004(17) 0.0010(17) 0.0029(16)
C24 0.054(2) 0.032(2) 0.028(2) 0.0051(18) 0.0058(19) 0.0026(18)
C35 0.0250(18) 0.0247(19) 0.027(2) 0.0017(16) -0.0010(15) -0.0012(14)
C36 0.041(2) 0.038(2) 0.031(2) 0.0106(18) 0.0026(18) -0.0141(17)

loop_
_geom_bond_atom_site_label_1
_geom_bond_atom_site_label_2
_geom_bond_distance
_geom_bond_site_symmetry_2
_geom_bond_publ_flag
Ni1 P2 2.1384(10) . ?
Ni1 P1 2.1421(10) . ?
Ni1 H100 1.37(3) . ?
Ni1 H101 1.37(3) . ?
Ni1 H102 2.02(3) . ?
Ni2 P4 2.1281(10) . ?
Ni2 P3 2.1536(10) . ?
Ni2 H100 1.73(3) . ?
Ni2 H101 1.50(3) . ?
Ni2 H102 1.40(3) . ?
P1 C3 1.839(3) . ?
P1 C6 1.841(3) . ?
P1 C1 1.845(3) . ?
P2 C2 1.843(3) . ?
P2 C9 1.844(3) . ?
P2 C12 1.849(3) . ?
P4 C23 1.841(3) . ?
P4 C26 1.849(3) . ?
P4 C16 1.857(3) . ?
P3 C15 1.835(3) . ?
P3 C20 1.836(3) . ?
P3 C17 1.841(3) . ?
C2 C1 1.536(4) . ?
C2 H2A 0.9900 . ?
C2 H2B 0.9900 . ?
C12 C13 1.529(4) . ?
C12 C14 1.533(4) . ?
C12 H12 1.0000 . ?
C6 C8 1.521(4) . ?
C6 C7 1.523(4) . ?
C6 H6 1.0000 . ?
C1 H1A 0.9900 . ?
C1 H1B 0.9900 . ?
C26 C27 1.525(4) . ?
C26 C28 1.527(4) . ?
C26 H26 1.0000 . ?
C3 C4 1.531(4) . ?
C3 C5 1.534(4) . ?
C3 H3 1.0000 . ?
C16 C15 1.528(4) . ?
C16 H16A 0.9900 . ?
C16 H16B 0.9900 . ?
C20 C22 1.526(4) . ?
C20 C21 1.528(4) . ?
C20 H20 1.0000 . ?
C17 C18 1.514(5) . ?
C17 C19 1.533(4) . ?
C17 H17 1.0000 . ?
C9 C11 1.525(4) . ?
C9 C10 1.537(4) . ?
C9 H9 1.0000 . ?
C13 H13A 0.9800 . ?
C13 H13B 0.9800 . ?
C13 H13C 0.9800 . ?
C15 H15A 0.9900 . ?
C15 H15B 0.9900 . ?
C14 H14A 0.9800 . ?
C14 H14B 0.9800 . ?
C14 H14C 0.9800 . ?
C4 H4A 0.9800 . ?
C4 H4B 0.9800 . ?
C4 H4C 0.9800 . ?
C5 H5A 0.9800 . ?
C5 H5B 0.9800 . ?
C5 H5C 0.9800 . ?
C7 H7A 0.9800 . ?
C7 H7B 0.9800 . ?
C7 H7C 0.9800 . ?
C23 C25 1.512(4) . ?
C23 C24 1.533(4) . ?
C23 H23 1.0000 . ?
C25 H25A 0.9800 . ?
C25 H25B 0.9800 . ?
C25 H25C 0.9800 . ?
C10 H10A 0.9800 . ?
C10 H10B 0.9800 . ?
C10 H10C 0.9800 . ?
C27 H27A 0.9800 . ?
C27 H27B 0.9800 . ?
C27 H27C 0.9800 . ?
C21 H21A 0.9800 . ?
C21 H21B 0.9800 . ?
C21 H21C 0.9800 . ?
C19 H19A 0.9800 . ?
C19 H19B 0.9800 . ?
C19 H19C 0.9800 . ?
C31 C32 1.531(4) . ?
C31 B1 1.650(4) . ?
C31 H31A 0.9900 . ?
C31 H31B 0.9900 . ?
C33 C34 1.533(4) . ?
C33 B1 1.652(4) . ?
C33 H33A 0.9900 . ?
C33 H33B 0.9900 . ?
C29 C30 1.528(4) . ?
C29 B1 1.634(5) . ?
C29 H29A 0.9900 . ?
C29 H29B 0.9900 . ?
C34 H34A 0.9800 . ?
C34 H34B 0.9800 . ?
C34 H34C 0.9800 . ?
C22 H22A 0.9800 . ?
C22 H22B 0.9800 . ?
C22 H22C 0.9800 . ?
C32 H32A 0.9800 . ?
C32 H32B 0.9800 . ?
C32 H32C 0.9800 . ?
C11 H11A 0.9800 . ?
C11 H11B 0.9800 . ?
C11 H11C 0.9800 . ?
C28 H28A 0.9800 . ?
C28 H28B 0.9800 . ?
C28 H28C 0.9800 . ?
B1 C35 1.641(4) . ?
C8 H8A 0.9800 . ?
C8 H8B 0.9800 . ?
C8 H8C 0.9800 . ?
C18 H18A 0.9800 . ?
C18 H18B 0.9800 . ?
C18 H18C 0.9800 . ?
C30 H30A 0.9800 . ?
C30 H30B 0.9800 . ?
C30 H30C 0.9800 . ?
C24 H24A 0.9800 . ?
C24 H24B 0.9800 . ?
C24 H24C 0.9800 . ?
C35 C36 1.534(4) . ?
C35 H35A 0.9900 . ?
C35 H35B 0.9900 . ?
C36 H36A 0.9800 . ?
C36 H36B 0.9800 . ?
C36 H36C 0.9800 . ?
